data_4514817
loop_
_publ_author_name
'Verlee, Arno'
'Heugebaert, Thomas'
'van der Meer, Tom'
'Kerchev, Pavel'
'Van Hecke, Kristof'
'Van Breusegem, Frank'
'Stevens, Christian V.'

_publ_section_title
;
 Gold and Palladium Mediated Bimetallic Catalysis: Mechanistic
 Investigation through the Isolation of the Organogold(I) Intermediates
;
_journal_issue 9
_journal_name_full 'ACS Catalysis'
_journal_page_first 7862
_journal_paper_doi 10.1021/acscatal.9b02275
_journal_volume 9
_journal_year 2019
_chemical_formula_moiety 'C30 H25 Au N O2 P'
_chemical_formula_sum 'C30 H25 Au N O2 P'
_chemical_formula_weight 659.45
_space_group_crystal_system monoclinic
_space_group_IT_number 14
_space_group_name_Hall '-P 2ybc'
_space_group_name_H-M_alt 'P 1 21/c 1'
_symmetry_space_group_name_Hall '-P 2ybc'
_symmetry_space_group_name_H-M 'P 1 21/c 1'
_atom_sites_solution_hydrogens geom
_atom_sites_solution_primary direct
_audit_creation_date 2019-01-21
_audit_creation_method
;
Olex2 1.2
(compiled May 18 2018 14:05:52 for OlexSys, GUI svn.r5506)
;
_cell_angle_alpha 90
_cell_angle_beta 98.0363(14)
_cell_angle_gamma 90
_cell_formula_units_Z 4
_cell_length_a 12.35599(18)
_cell_length_b 11.54410(18)
_cell_length_c 17.5685(3)
_cell_measurement_reflns_used 16245
_cell_measurement_temperature 100.0(1)
_cell_measurement_theta_max 29.3730
_cell_measurement_theta_min 3.5080
_cell_volume 2481.34(7)
_computing_cell_refinement 'CrysAlisPro 1.171.39.46 (Rigaku OD, 2018)'
_computing_data_collection 'CrysAlisPro 1.171.39.46 (Rigaku OD, 2018)'
_computing_data_reduction 'CrysAlisPro 1.171.39.46 (Rigaku OD, 2018)'
_computing_molecular_graphics 'Olex2 (Dolomanov et al., 2009)'
_computing_publication_material 'Olex2 (Dolomanov et al., 2009)'
_computing_structure_refinement 'ShelXL (Sheldrick, 2015)'
_computing_structure_solution 'ShelXS (Sheldrick, 2008)'
_diffrn_ambient_environment N~2~
_diffrn_ambient_temperature 100.0(1)
_diffrn_detector 'CCD plate'
_diffrn_detector_area_resol_mean 10.4839
_diffrn_detector_type Atlas
_diffrn_measured_fraction_theta_full 0.999
_diffrn_measured_fraction_theta_max 0.903
_diffrn_measurement_details
;
List of Runs (angles in degrees, time in seconds):

  # Type    Start    End  Width  t~exp~   \w     \q     \k     \f   Frames
--------------------------------------------------------------------------
  1  \w    -22.00  87.00   1.00   12.00    --   10.40  77.00 -30.00  109
  2  \w    -20.00  51.00   1.00   12.00    --   10.40 -99.00  30.00   71
  3  \w    -64.00  35.00   1.00   12.00    --   10.40 -38.00  30.00   99
  4  \w    -86.00 -38.00   1.00   12.00    --  -11.11 153.00 110.33   48
  5  \w    -66.00  20.00   1.00   12.00    --   10.40 -77.00-120.00   86
;
_diffrn_measurement_device 'four-circle diffractometer'
_diffrn_measurement_device_type 'SuperNova, Dual, Cu at home/near, Atlas'
_diffrn_measurement_method '\w scans'
_diffrn_orient_matrix_type 'CrysAlisPro convention (1999,Acta A55,543-557)'
_diffrn_orient_matrix_UB_11 0.0498909000
_diffrn_orient_matrix_UB_12 -0.0167795000
_diffrn_orient_matrix_UB_13 0.0222406000
_diffrn_orient_matrix_UB_21 0.0293582000
_diffrn_orient_matrix_UB_22 0.0235621000
_diffrn_orient_matrix_UB_23 -0.0283054000
_diffrn_orient_matrix_UB_31 0.0026737000
_diffrn_orient_matrix_UB_32 0.0542127000
_diffrn_orient_matrix_UB_33 0.0191768000
_diffrn_radiation_monochromator mirror
_diffrn_radiation_probe x-ray
_diffrn_radiation_type MoK\a
_diffrn_radiation_wavelength 0.71073
_diffrn_reflns_av_R_equivalents 0.0540
_diffrn_reflns_av_unetI/netI 0.0455
_diffrn_reflns_Laue_measured_fraction_full 0.999
_diffrn_reflns_Laue_measured_fraction_max 0.903
_diffrn_reflns_limit_h_max 17
_diffrn_reflns_limit_h_min -16
_diffrn_reflns_limit_k_max 16
_diffrn_reflns_limit_k_min -15
_diffrn_reflns_limit_l_max 22
_diffrn_reflns_limit_l_min -24
_diffrn_reflns_number 26593
_diffrn_reflns_point_group_measured_fraction_full 0.999
_diffrn_reflns_point_group_measured_fraction_max 0.903
_diffrn_reflns_theta_full 25.242
_diffrn_reflns_theta_max 29.652
_diffrn_reflns_theta_min 2.590
_diffrn_source 'micro-focus sealed X-ray tube'
_diffrn_source_type 'SuperNova (Mo) X-ray Source'
_exptl_absorpt_coefficient_mu 6.022
_exptl_absorpt_correction_T_max 1.000
_exptl_absorpt_correction_T_min 0.607
_exptl_absorpt_correction_type gaussian
_exptl_absorpt_process_details
;
CrysAlisPro 1.171.39.46 (Rigaku Oxford Diffraction, 2018)
Numerical absorption correction based on gaussian integration over
            a multifaceted crystal model
Empirical absorption correction using spherical harmonics,
 implemented in SCALE3 ABSPACK scaling algorithm.
;
_exptl_crystal_colour 'clear colourless'
_exptl_crystal_colour_lustre clear
_exptl_crystal_colour_primary colourless
_exptl_crystal_density_diffrn 1.765
_exptl_crystal_description block
_exptl_crystal_F_000 1288
_exptl_crystal_size_max 0.4
_exptl_crystal_size_mid 0.224
_exptl_crystal_size_min 0.133
_refine_diff_density_max 2.477
_refine_diff_density_min -2.427
_refine_diff_density_rms 0.160
_refine_ls_extinction_method none
_refine_ls_goodness_of_fit_ref 1.063
_refine_ls_hydrogen_treatment constr
_refine_ls_matrix_type full
_refine_ls_number_parameters 316
_refine_ls_number_reflns 6336
_refine_ls_number_restraints 0
_refine_ls_restrained_S_all 1.063
_refine_ls_R_factor_all 0.0354
_refine_ls_R_factor_gt 0.0299
_refine_ls_shift/su_max 0.002
_refine_ls_shift/su_mean 0.000
_refine_ls_structure_factor_coef Fsqd
_refine_ls_weighting_details 'w=1/[\s^2^(Fo^2^)+(0.0323P)^2^] where P=(Fo^2^+2Fc^2^)/3'
_refine_ls_weighting_scheme calc
_refine_ls_wR_factor_gt 0.0651
_refine_ls_wR_factor_ref 0.0691
_reflns_Friedel_coverage 0.000
_reflns_number_gt 5661
_reflns_number_total 6336
_reflns_threshold_expression 'I > 2\s(I)'
_cod_data_source_file cs9b02275_si_003.cif
_cod_data_source_block cs041
_cod_database_code 4514817
_shelx_shelxl_version_number 2018/3
_chemical_oxdiff_formula 'C30 H25 Au N O2 P'
_shelx_space_group_comment
;
The symmetry employed for this shelxl refinement is uniquely defined
by the following loop, which should always be used as a source of
symmetry information in preference to the above space-group names.
They are only intended as comments.
;
_shelx_estimated_absorpt_t_max 0.501
_shelx_estimated_absorpt_t_min 0.197
_reflns_odcompleteness_completeness 99.85
_reflns_odcompleteness_iscentric 1
_reflns_odcompleteness_theta 26.32
_olex2_refinement_description
;
1. Fixed Uiso
 At 1.2 times of:
  All C(H) groups, All C(H,H) groups
2.a Secondary CH2 refined with riding coordinates:
 C10(H10A,H10B)
2.b Aromatic/amide H refined with riding coordinates:
 C5(H5), C6(H6), C7(H7), C8(H8), C9(H9), C11(H11), C14(H14), C15(H15),
 C16(H16), C17(H17), C18(H18), C20(H20), C21(H21), C22(H22), C23(H23), C24(H24),
  C26(H26), C27(H27), C28(H28), C29(H29), C30(H30)
2.c X=CH2 refined with riding coordinates:
 C12(H12A,H12B)
;
_olex2_exptl_crystal_mounting_method 'mounted on a nylon loop'
_olex2_submission_special_instructions 'No special instructions were received'
_oxdiff_exptl_absorpt_empirical_details
;
Empirical correction (ABSPACK) includes:
- Absorption correction using spherical harmonics
- Frame scaling
;
_oxdiff_exptl_absorpt_empirical_full_max 6.366
_oxdiff_exptl_absorpt_empirical_full_min 0.664

loop_
_space_group_symop_operation_xyz
'x, y, z'
'-x, y+1/2, -z+1/2'
'-x, -y, -z'
'x, -y-1/2, z-1/2'

loop_
_atom_site_label
_atom_site_type_symbol
_atom_site_fract_x
_atom_site_fract_y
_atom_site_fract_z
_atom_site_U_iso_or_equiv
_atom_site_adp_type
_atom_site_occupancy
_atom_site_site_symmetry_order
_atom_site_calc_flag
_atom_site_refinement_flags_posn
Au1 Au 0.22149(2) 0.60542(2) 0.12798(2) 0.01231(5) Uani 1 1 d .
P1 P 0.35721(6) 0.72616(7) 0.10100(4) 0.01271(16) Uani 1 1 d .
O1 O -0.03329(18) 0.35551(19) 0.13155(12) 0.0169(5) Uani 1 1 d .
O2 O -0.1078(2) 0.39325(18) 0.24021(15) 0.0239(6) Uani 1 1 d .
N1 N 0.0402(2) 0.4954(2) 0.20545(14) 0.0157(5) Uani 1 1 d .
C1 C 0.1004(2) 0.4917(3) 0.14251(17) 0.0142(6) Uani 1 1 d .
C2 C -0.0401(3) 0.4148(3) 0.1981(2) 0.0187(7) Uani 1 1 d .
C3 C 0.0529(3) 0.4056(2) 0.09786(19) 0.0144(6) Uani 1 1 d .
C4 C 0.0693(2) 0.3569(3) 0.02391(18) 0.0151(6) Uani 1 1 d .
C5 C 0.0090(3) 0.2615(3) -0.00805(18) 0.0174(6) Uani 1 1 d .
H5 H -0.044416 0.227020 0.018746 0.021 Uiso 1 1 calc R
C6 C 0.0270(3) 0.2172(3) -0.07875(19) 0.0219(7) Uani 1 1 d .
H6 H -0.014582 0.152711 -0.099845 0.026 Uiso 1 1 calc R
C7 C 0.1044(3) 0.2652(3) -0.11884(18) 0.0200(7) Uani 1 1 d .
H7 H 0.116843 0.233380 -0.166710 0.024 Uiso 1 1 calc R
C8 C 0.1636(3) 0.3605(3) -0.08840(19) 0.0196(7) Uani 1 1 d .
H8 H 0.216484 0.394679 -0.115796 0.024 Uiso 1 1 calc R
C9 C 0.1461(3) 0.4058(2) -0.01854(19) 0.0160(7) Uani 1 1 d .
H9 H 0.186818 0.471605 0.001307 0.019 Uiso 1 1 calc R
C10 C 0.0548(3) 0.5810(3) 0.26769(19) 0.0200(7) Uani 1 1 d .
H10A H -0.009459 0.578936 0.295543 0.024 Uiso 1 1 calc R
H10B H 0.058874 0.659386 0.245337 0.024 Uiso 1 1 calc R
C11 C 0.1558(3) 0.5594(3) 0.32321(18) 0.0214(7) Uani 1 1 d .
H11 H 0.159171 0.492482 0.354891 0.026 Uiso 1 1 calc R
C12 C 0.2400(3) 0.6297(3) 0.3298(2) 0.0256(8) Uani 1 1 d .
H12A H 0.238094 0.697099 0.298533 0.031 Uiso 1 1 calc R
H12B H 0.302970 0.613269 0.365711 0.031 Uiso 1 1 calc R
C13 C 0.4090(2) 0.6747(2) 0.01480(17) 0.0143(6) Uani 1 1 d .
C14 C 0.3314(3) 0.6499(3) -0.04839(17) 0.0161(6) Uani 1 1 d .
H14 H 0.255814 0.657412 -0.044542 0.019 Uiso 1 1 calc R
C15 C 0.3643(3) 0.6143(2) -0.11694(19) 0.0186(7) Uani 1 1 d .
H15 H 0.311280 0.596979 -0.160014 0.022 Uiso 1 1 calc R
C16 C 0.4738(3) 0.6040(2) -0.1224(2) 0.0203(8) Uani 1 1 d .
H16 H 0.496255 0.581161 -0.169749 0.024 Uiso 1 1 calc R
C17 C 0.5520(3) 0.6266(3) -0.0592(2) 0.0211(7) Uani 1 1 d .
H17 H 0.627405 0.617990 -0.063357 0.025 Uiso 1 1 calc R
C18 C 0.5202(3) 0.6619(2) 0.00999(17) 0.0153(6) Uani 1 1 d .
H18 H 0.573386 0.676977 0.053365 0.018 Uiso 1 1 calc R
C19 C 0.3152(3) 0.8736(3) 0.07670(18) 0.0133(6) Uani 1 1 d .
C20 C 0.3639(2) 0.9381(3) 0.02294(17) 0.0155(6) Uani 1 1 d .
H20 H 0.420607 0.905140 -0.001396 0.019 Uiso 1 1 calc R
C21 C 0.3287(3) 1.0507(3) 0.00551(17) 0.0175(6) Uani 1 1 d .
H21 H 0.362372 1.094949 -0.030303 0.021 Uiso 1 1 calc R
C22 C 0.2451(3) 1.0989(3) 0.03984(19) 0.0186(7) Uani 1 1 d .
H22 H 0.221236 1.175669 0.027416 0.022 Uiso 1 1 calc R
C23 C 0.1966(3) 1.0350(3) 0.09216(18) 0.0193(7) Uani 1 1 d .
H23 H 0.138302 1.067437 0.115102 0.023 Uiso 1 1 calc R
C24 C 0.2327(3) 0.9234(3) 0.11142(18) 0.0163(6) Uani 1 1 d .
H24 H 0.200476 0.880911 0.148759 0.020 Uiso 1 1 calc R
C25 C 0.4751(2) 0.7397(3) 0.17455(17) 0.0137(6) Uani 1 1 d .
C26 C 0.5488(3) 0.8312(3) 0.17583(17) 0.0161(6) Uani 1 1 d .
H26 H 0.534448 0.892899 0.140073 0.019 Uiso 1 1 calc R
C27 C 0.6428(3) 0.8327(3) 0.22894(18) 0.0189(7) Uani 1 1 d .
H27 H 0.693552 0.894501 0.228841 0.023 Uiso 1 1 calc R
C28 C 0.6628(3) 0.7441(3) 0.28224(18) 0.0207(7) Uani 1 1 d .
H28 H 0.727700 0.744805 0.318347 0.025 Uiso 1 1 calc R
C29 C 0.5886(3) 0.6544(3) 0.28298(19) 0.0221(7) Uani 1 1 d .
H29 H 0.601807 0.594149 0.319941 0.026 Uiso 1 1 calc R
C30 C 0.4949(3) 0.6530(3) 0.22956(19) 0.0179(7) Uani 1 1 d .
H30 H 0.443554 0.592049 0.230548 0.021 Uiso 1 1 calc R

loop_
_atom_site_aniso_label
_atom_site_aniso_U_11
_atom_site_aniso_U_22
_atom_site_aniso_U_33
_atom_site_aniso_U_23
_atom_site_aniso_U_13
_atom_site_aniso_U_12
Au1 0.00985(7) 0.01341(9) 0.01382(8) 0.00008(4) 0.00221(5) -0.00227(4)
P1 0.0103(4) 0.0142(4) 0.0137(4) 0.0007(3) 0.0019(3) -0.0016(3)
O1 0.0140(11) 0.0173(11) 0.0200(11) 0.0005(9) 0.0051(9) -0.0050(9)
O2 0.0187(14) 0.0298(15) 0.0253(14) 0.0020(10) 0.0105(11) -0.0073(9)
N1 0.0145(13) 0.0174(13) 0.0164(13) -0.0004(11) 0.0060(10) -0.0022(10)
C1 0.0095(14) 0.0180(16) 0.0156(15) 0.0028(12) 0.0029(11) -0.0008(11)
C2 0.0171(17) 0.0198(17) 0.0190(17) 0.0044(13) 0.0018(13) -0.0011(13)
C3 0.0093(15) 0.0153(16) 0.0188(16) 0.0052(12) 0.0022(12) 0.0013(11)
C4 0.0097(15) 0.0160(15) 0.0187(16) 0.0015(13) -0.0016(12) 0.0046(12)
C5 0.0099(15) 0.0172(16) 0.0240(17) 0.0017(13) -0.0013(12) 0.0004(12)
C6 0.0158(17) 0.0190(17) 0.0282(18) -0.0067(14) -0.0068(14) 0.0016(13)
C7 0.0196(17) 0.0205(17) 0.0186(16) -0.0036(13) -0.0024(13) 0.0051(13)
C8 0.0173(17) 0.0221(17) 0.0198(16) -0.0002(14) 0.0038(13) 0.0017(14)
C9 0.0143(16) 0.0135(16) 0.0198(17) -0.0018(12) 0.0004(13) -0.0020(11)
C10 0.0199(18) 0.0195(16) 0.0218(17) -0.0028(14) 0.0069(14) 0.0017(13)
C11 0.0280(19) 0.0199(17) 0.0163(16) -0.0006(14) 0.0029(14) 0.0011(15)
C12 0.028(2) 0.0270(18) 0.0197(17) -0.0036(15) -0.0042(15) -0.0024(16)
C13 0.0151(15) 0.0106(15) 0.0173(15) 0.0021(12) 0.0028(12) -0.0007(11)
C14 0.0150(16) 0.0141(16) 0.0188(16) 0.0035(13) 0.0011(12) -0.0005(12)
C15 0.0212(18) 0.0156(17) 0.0179(17) 0.0011(12) -0.0011(14) -0.0017(12)
C16 0.030(2) 0.0155(18) 0.0181(17) -0.0023(12) 0.0109(15) 0.0003(13)
C17 0.0186(18) 0.0167(16) 0.0302(19) 0.0010(14) 0.0118(15) -0.0001(13)
C18 0.0160(16) 0.0134(16) 0.0166(15) 0.0003(12) 0.0024(12) -0.0010(12)
C19 0.0117(15) 0.0127(15) 0.0148(15) 0.0001(12) 0.0000(12) -0.0008(12)
C20 0.0126(15) 0.0179(16) 0.0163(15) 0.0002(13) 0.0035(12) 0.0014(12)
C21 0.0192(16) 0.0182(17) 0.0149(15) 0.0003(13) 0.0019(12) -0.0030(13)
C22 0.0160(17) 0.0173(17) 0.0204(17) -0.0037(12) -0.0043(13) 0.0002(12)
C23 0.0116(15) 0.0242(18) 0.0218(16) -0.0070(14) 0.0013(12) 0.0007(13)
C24 0.0148(16) 0.0170(16) 0.0175(15) -0.0006(14) 0.0037(12) -0.0026(12)
C25 0.0131(15) 0.0150(15) 0.0130(14) -0.0037(12) 0.0022(12) 0.0017(12)
C26 0.0165(16) 0.0174(16) 0.0148(15) 0.0017(12) 0.0037(12) -0.0032(12)
C27 0.0129(15) 0.0237(18) 0.0206(16) -0.0045(14) 0.0044(12) -0.0066(13)
C28 0.0149(16) 0.0264(18) 0.0193(16) -0.0030(14) -0.0025(13) 0.0008(13)
C29 0.0226(18) 0.0193(17) 0.0228(17) 0.0041(14) -0.0022(14) 0.0011(14)
C30 0.0161(17) 0.0155(17) 0.0218(16) -0.0001(13) 0.0014(13) -0.0026(13)

loop_
_atom_type_symbol
_atom_type_description
_atom_type_scat_dispersion_real
_atom_type_scat_dispersion_imag
_atom_type_scat_source
C C 0.0033 0.0016 'International Tables Vol C Tables 4.2.6.8 and 6.1.1.4'
H H 0.0000 0.0000 'International Tables Vol C Tables 4.2.6.8 and 6.1.1.4'
Au Au -2.0133 8.8022 'International Tables Vol C Tables 4.2.6.8 and 6.1.1.4'
N N 0.0061 0.0033 'International Tables Vol C Tables 4.2.6.8 and 6.1.1.4'
O O 0.0106 0.0060 'International Tables Vol C Tables 4.2.6.8 and 6.1.1.4'
P P 0.1023 0.0942 'International Tables Vol C Tables 4.2.6.8 and 6.1.1.4'

loop_
_exptl_crystal_face_index_h
_exptl_crystal_face_index_k
_exptl_crystal_face_index_l
_exptl_crystal_face_perp_dist
-1 -11 18 0.1038
0 15 11 0.0508
-3 15 10 0.0498
-1 -14 -13 0.0744
-10 13 0 0.1078
12 -11 4 0.0824
-14 8 11 0.1083
16 0 -13 0.0585
14 10 -3 0.0441
-6 -14 -7 0.0794

loop_
_geom_angle_atom_site_label_1
_geom_angle_atom_site_label_2
_geom_angle_atom_site_label_3
_geom_angle
C1 Au1 P1 174.89(8)
C13 P1 Au1 109.10(10)
C19 P1 Au1 115.33(10)
C19 P1 C13 103.44(14)
C19 P1 C25 105.19(14)
C25 P1 Au1 116.44(10)
C25 P1 C13 106.21(14)
C2 O1 C3 107.0(2)
C1 N1 C10 125.3(3)
C2 N1 C1 111.2(3)
C2 N1 C10 123.2(3)
N1 C1 Au1 123.7(2)
C3 C1 Au1 132.1(2)
C3 C1 N1 104.1(3)
O2 C2 O1 123.1(3)
O2 C2 N1 129.7(3)
N1 C2 O1 107.2(3)
O1 C3 C4 115.0(3)
C1 C3 O1 110.5(3)
C1 C3 C4 134.4(3)
C5 C4 C3 121.9(3)
C5 C4 C9 117.6(3)
C9 C4 C3 120.5(3)
C6 C5 C4 120.3(3)
C7 C6 C5 121.1(3)
C6 C7 C8 119.2(3)
C9 C8 C7 120.3(3)
C8 C9 C4 121.4(3)
N1 C10 C11 112.3(3)
C12 C11 C10 122.3(3)
C14 C13 P1 116.5(2)
C14 C13 C18 120.3(3)
C18 C13 P1 123.2(2)
C15 C14 C13 120.1(3)
C16 C15 C14 119.8(3)
C15 C16 C17 120.6(3)
C18 C17 C16 120.3(3)
C17 C18 C13 119.0(3)
C20 C19 P1 121.4(2)
C24 C19 P1 119.4(2)
C24 C19 C20 119.2(3)
C21 C20 C19 119.6(3)
C22 C21 C20 120.6(3)
C23 C22 C21 119.8(3)
C22 C23 C24 120.2(3)
C19 C24 C23 120.6(3)
C26 C25 P1 122.3(2)
C30 C25 P1 118.7(2)
C30 C25 C26 118.9(3)
C27 C26 C25 120.4(3)
C26 C27 C28 120.0(3)
C29 C28 C27 120.2(3)
C30 C29 C28 119.6(3)
C29 C30 C25 120.9(3)

loop_
_geom_bond_atom_site_label_1
_geom_bond_atom_site_label_2
_geom_bond_distance
Au1 P1 2.2809(8)
Au1 C1 2.033(3)
P1 C13 1.824(3)
P1 C19 1.814(3)
P1 C25 1.814(3)
O1 C2 1.367(4)
O1 C3 1.413(4)
O2 C2 1.219(4)
N1 C1 1.417(4)
N1 C2 1.352(4)
N1 C10 1.467(4)
C1 C3 1.349(4)
C3 C4 1.455(4)
C4 C5 1.402(4)
C4 C9 1.405(4)
C5 C6 1.390(5)
C6 C7 1.380(5)
C7 C8 1.386(5)
C8 C9 1.379(5)
C10 C11 1.493(5)
C11 C12 1.312(5)
C13 C14 1.392(4)
C13 C18 1.396(4)
C14 C15 1.386(4)
C15 C16 1.375(5)
C16 C17 1.391(5)
C17 C18 1.389(4)
C19 C20 1.403(4)
C19 C24 1.383(4)
C20 C21 1.391(4)
C21 C22 1.383(4)
C22 C23 1.379(5)
C23 C24 1.390(5)
C25 C26 1.392(4)
C25 C30 1.389(4)
C26 C27 1.385(4)
C27 C28 1.386(5)
C28 C29 1.384(5)
C29 C30 1.384(4)

loop_
_exptl_oxdiff_crystal_face_indexfrac_h
_exptl_oxdiff_crystal_face_indexfrac_k
_exptl_oxdiff_crystal_face_indexfrac_l
_exptl_oxdiff_crystal_face_x
_exptl_oxdiff_crystal_face_y
_exptl_oxdiff_crystal_face_z
-1.0232 -11.0229 18.0002 0.5342 -0.7993 -0.2551
-0.0006 15.0037 11.0018 -0.0071 0.0421 1.0244
-2.9976 15.0052 10.0009 -0.1789 -0.0175 0.9972
-0.9962 -14.0011 -13.0022 -0.1039 0.0089 -1.0110
-9.9846 13.0130 -0.0018 -0.7165 0.0135 0.6787
11.9808 -11.0150 4.0028 0.8716 -0.0211 -0.4884
-13.9953 8.0012 10.9975 -0.5879 -0.5336 0.6072
16.0009 0.0065 -12.9966 0.5091 0.8378 -0.2061
13.9994 10.0074 -2.9957 0.4639 0.7316 0.5225
-5.9983 -14.0047 -7.0031 -0.2200 -0.3079 -0.9096
